data_2023361
loop_
_publ_author_name
'Kucheriv, Olesia I.'
'Ovdenko, Valeriia M.'
'Kuzevanova, Iryna S.'
'Golenya, Irina A.'
'Gural'skiy, Il'ya A.'

_publ_section_title
;
 Crystal structure and Hirshfeld surface analysis of the
 organic--inorganic hybrid compound tris(2-iodoethylammonium)
 hexaiodidobismuthate(III)
;
_journal_coeditor_code WM5745
_journal_issue 2
_journal_name_full 'Acta Crystallographica Section E Crystallographic Communications'
_journal_paper_doi 10.1107/S2056989025000386
_journal_volume 81
_journal_year 2025
_chemical_formula_iupac '(C2 H7 I N)3, [Bi I6]'
_chemical_formula_moiety '3(C2 H7 I N +), Bi I6 3-'
_chemical_formula_sum 'C6 H21 Bi I9 N3'
_chemical_formula_weight 1486.34
_chemical_name_systematic
;
Tris(2-iodoethylammonium) hexaiodidobismuthate(III)
;
_space_group_crystal_system triclinic
_space_group_IT_number 2
_space_group_name_Hall '-P 1'
_space_group_name_H-M_alt 'P -1'
_atom_sites_solution_hydrogens geom
_audit_creation_method
;
Olex2 1.5
(compiled 2024.02.16 svn.r378c4104 for OlexSys, GUI svn.r6928)
;
_cell_angle_alpha 107.689(2)
_cell_angle_beta 107.067(2)
_cell_angle_gamma 92.749(2)
_cell_formula_units_Z 2
_cell_length_a 8.5014(2)
_cell_length_b 12.8233(3)
_cell_length_c 13.6364(3)
_cell_measurement_reflns_used 12539
_cell_measurement_temperature 100.00(10)
_cell_measurement_theta_max 30.2300
_cell_measurement_theta_min 2.5210
_cell_volume 1338.49(6)
_computing_cell_refinement
;
CrysAlisPro (Rigaku OD, 2023)
;
_computing_data_collection
;
CrysAlisPro (Rigaku OD, 2023)
;
_computing_data_reduction
;
CrysAlisPro (Rigaku OD, 2023)
;
_computing_molecular_graphics
;
Olex2 (Dolomanov <i>et al.</i>,  2009)
;
_computing_publication_material
;
publCIF (Westrip, 2010)
;
_computing_structure_refinement
;
SHELXL (Sheldrick, 2015b
;
_computing_structure_solution
;
<i>SHELXT</i> (Sheldrick, 2015a)
;
_diffrn_ambient_temperature 100.15
_diffrn_detector_area_resol_mean 10.0000
_diffrn_measured_fraction_theta_full 0.999
_diffrn_measured_fraction_theta_max 0.820
_diffrn_measurement_device 'four-circle diffractometer'
_diffrn_measurement_device_type 'XtaLAB Synergy, Dualflex, HyPix'
_diffrn_measurement_method '\w scans'
_diffrn_radiation_type MoK\a
_diffrn_radiation_wavelength 0.71073
_diffrn_reflns_av_R_equivalents 0.0282
_diffrn_reflns_av_unetI/netI 0.0343
_diffrn_reflns_limit_h_max 10
_diffrn_reflns_limit_h_min -11
_diffrn_reflns_limit_k_max 17
_diffrn_reflns_limit_k_min -16
_diffrn_reflns_limit_l_max 18
_diffrn_reflns_limit_l_min -18
_diffrn_reflns_number 19499
_diffrn_reflns_theta_full 25.242
_diffrn_reflns_theta_max 30.422
_diffrn_reflns_theta_min 2.535
_exptl_absorpt_coefficient_mu 16.961
_exptl_absorpt_correction_T_max 0.506
_exptl_absorpt_correction_T_min 0.137
_exptl_absorpt_correction_type analytical
_exptl_absorpt_process_details
;
(CrysAlisPro; Rigaku OD, 2023)
;
_exptl_crystal_colour 'clear intense orange'
_exptl_crystal_density_diffrn 3.688
_exptl_crystal_description prism
_exptl_crystal_F_000 1276
_exptl_crystal_size_max 0.19
_exptl_crystal_size_mid 0.1
_exptl_crystal_size_min 0.05
_refine_diff_density_max 2.384
_refine_diff_density_min -1.944
_refine_ls_extinction_coef 0.00014(3)
_refine_ls_extinction_expression Fc^*^=kFc[1+0.001xFc^2^\l^3^/sin(2\q)]^-1/4^
_refine_ls_extinction_method
;
SHELXL (Sheldrick, 2015b)
;
_refine_ls_goodness_of_fit_ref 1.037
_refine_ls_hydrogen_treatment mixed
_refine_ls_matrix_type full
_refine_ls_number_parameters 179
_refine_ls_number_reflns 6651
_refine_ls_number_restraints 0
_refine_ls_restrained_S_all 1.037
_refine_ls_R_factor_all 0.0291
_refine_ls_R_factor_gt 0.0247
_refine_ls_shift/su_max 0.001
_refine_ls_shift/su_mean 0.000
_refine_ls_structure_factor_coef Fsqd
_refine_ls_weighting_details 'w=1/[\s^2^(Fo^2^)+(0.0173P)^2^+0.4063P] where P=(Fo^2^+2Fc^2^)/3'
_refine_ls_weighting_scheme calc
_refine_ls_wR_factor_gt 0.0476
_refine_ls_wR_factor_ref 0.0491
_reflns_number_gt 5947
_reflns_number_total 6651
_reflns_threshold_expression 'I > 2\s(I)'
_cod_data_source_file wm5745.cif
_cod_data_source_block I
_cod_database_code 2023361
_shelx_space_group_comment
;
The symmetry employed for this shelxl refinement is uniquely defined
by the following loop, which should always be used as a source of
symmetry information in preference to the above space-group names.
They are only intended as comments.
;
_shelx_estimated_absorpt_t_min 0.141
_shelx_estimated_absorpt_t_max 0.484

loop_
_space_group_symop_operation_xyz
'x, y, z'
'-x, -y, -z'

loop_
_atom_site_type_symbol
_atom_site_label
_atom_site_fract_x
_atom_site_fract_y
_atom_site_fract_z
_atom_site_U_iso_or_equiv
_atom_site_adp_type
_atom_site_calc_flag
_atom_site_occupancy
_atom_site_disorder_assembly
_atom_site_disorder_group
Bi Bi1 0.16816(2) 0.69742(2) 0.33843(2) 0.01111(5) Uani d 1 . .
I I5 0.33222(3) 0.60094(2) 0.15861(2) 0.01361(7) Uani d 1 . .
I I4 -0.16844(3) 0.62750(2) 0.15397(2) 0.01349(7) Uani d 1 . .
I I1 0.11528(3) 0.46673(2) 0.36362(2) 0.01363(7) Uani d 1 . .
I I3 0.19810(4) 0.92705(2) 0.31390(2) 0.01440(7) Uani d 1 . .
I I2 0.51762(3) 0.76130(2) 0.50855(2) 0.01362(7) Uani d 1 . .
I I6 0.01073(3) 0.79056(3) 0.51288(2) 0.01571(7) Uani d 1 . .
I I8 0.58571(4) 0.31642(3) 0.11272(3) 0.01952(8) Uani d 1 . .
I I7 0.17041(4) 0.14625(3) 0.15984(3) 0.02642(9) Uani d 1 . .
I I9 0.66397(5) 1.02469(3) 0.16011(3) 0.03205(9) Uani d 1 . .
N N2 0.6922(4) 0.5384(3) 0.3540(3) 0.0149(8) Uani d 1 . .
H H2A 0.663(3) 0.5957(17) 0.390(2) 0.018 Uiso calc 1 . .
H H2B 0.684(3) 0.5409(14) 0.2918(18) 0.018 Uiso calc 1 . .
H H2C 0.791(3) 0.5349(12) 0.386(2) 0.018 Uiso calc 1 . .
N N3 0.6590(5) 0.9734(4) 0.3921(3) 0.0219(10) Uani d 1 . .
H H3C 0.556(3) 0.9749(17) 0.3818(15) 0.026 Uiso calc 1 . .
H H3D 0.704(4) 1.034(2) 0.3922(16) 0.026 Uiso calc 1 . .
H H3E 0.704(4) 0.9647(14) 0.453(2) 0.026 Uiso calc 1 . .
N N1 0.0028(5) 0.3580(3) 0.0687(3) 0.0183(9) Uani d 1 . .
H H1A 0.031(4) 0.3599(4) 0.141(2) 0.022 Uiso calc 1 . .
H H1B -0.086(3) 0.3978(13) 0.0535(17) 0.022 Uiso calc 1 . .
H H1C 0.095(3) 0.3901(12) 0.0579(18) 0.022 Uiso calc 1 . .
C C5 0.6821(6) 0.8794(4) 0.3028(4) 0.0204(11) Uani d 1 . .
H H5A 0.801517 0.884170 0.309359 0.025 Uiso calc 1 . .
H H5B 0.647553 0.808515 0.310931 0.025 Uiso calc 1 . .
C C4 0.6282(6) 0.3321(4) 0.2813(4) 0.0180(10) Uani d 1 . .
H H4A 0.562064 0.268387 0.284755 0.022 Uiso calc 1 . .
H H4B 0.747215 0.329848 0.316224 0.022 Uiso calc 1 . .
C C1 -0.0476(6) 0.2402(4) -0.0057(4) 0.0177(10) Uani d 1 . .
H H1D -0.089761 0.239060 -0.081909 0.021 Uiso calc 1 . .
H H1E -0.139406 0.205092 0.009941 0.021 Uiso calc 1 . .
C C3 0.5814(5) 0.4380(4) 0.3433(4) 0.0167(10) Uani d 1 . .
H H3A 0.464643 0.442694 0.305470 0.020 Uiso calc 1 . .
H H3B 0.588874 0.436813 0.416807 0.020 Uiso calc 1 . .
C C2 0.0940(6) 0.1740(4) 0.0064(4) 0.0207(11) Uani d 1 . .
H H2D 0.190098 0.213498 -0.001433 0.025 Uiso calc 1 . .
H H2E 0.059806 0.101576 -0.052859 0.025 Uiso calc 1 . .
C C6 0.5834(6) 0.8803(4) 0.1924(4) 0.0244(12) Uani d 1 . .
H H6A 0.464389 0.877912 0.186693 0.029 Uiso calc 1 . .
H H6B 0.594239 0.813096 0.136611 0.029 Uiso calc 1 . .

loop_
_atom_site_aniso_label
_atom_site_aniso_U_11
_atom_site_aniso_U_22
_atom_site_aniso_U_33
_atom_site_aniso_U_12
_atom_site_aniso_U_13
_atom_site_aniso_U_23
Bi1 0.01029(9) 0.01076(9) 0.01174(9) 0.00051(6) 0.00391(7) 0.00285(7)
I5 0.01205(14) 0.01543(16) 0.01372(15) 0.00326(11) 0.00523(12) 0.00415(12)
I4 0.01107(14) 0.01490(15) 0.01383(15) 0.00077(11) 0.00348(11) 0.00456(12)
I1 0.01375(14) 0.01310(15) 0.01452(15) 0.00132(11) 0.00420(12) 0.00576(12)
I3 0.01689(15) 0.01120(15) 0.01465(15) 0.00080(11) 0.00440(12) 0.00454(12)
I2 0.01114(14) 0.01473(15) 0.01353(15) 0.00037(11) 0.00297(11) 0.00390(12)
I6 0.01468(15) 0.01651(16) 0.01551(16) 0.00063(11) 0.00765(12) 0.00232(12)
I8 0.02162(16) 0.01834(17) 0.01683(16) -0.00061(12) 0.00818(13) 0.00205(13)
I7 0.02723(18) 0.0288(2) 0.0284(2) 0.00564(14) 0.00640(15) 0.01908(16)
I9 0.0554(2) 0.0230(2) 0.02364(19) 0.00998(17) 0.01751(17) 0.01078(15)
N2 0.0132(19) 0.014(2) 0.015(2) 0.0011(15) 0.0032(16) 0.0023(16)
N3 0.021(2) 0.024(2) 0.019(2) -0.0036(17) 0.0082(18) 0.0047(18)
N1 0.025(2) 0.013(2) 0.018(2) 0.0042(16) 0.0068(17) 0.0050(17)
C5 0.030(3) 0.011(2) 0.020(3) 0.003(2) 0.009(2) 0.004(2)
C4 0.018(2) 0.015(3) 0.021(3) -0.0007(19) 0.004(2) 0.008(2)
C1 0.015(2) 0.014(2) 0.018(3) -0.0010(18) 0.0014(19) 0.0018(19)
C3 0.013(2) 0.024(3) 0.013(2) -0.0011(19) 0.0048(19) 0.007(2)
C2 0.019(2) 0.021(3) 0.022(3) 0.004(2) 0.007(2) 0.008(2)
C6 0.031(3) 0.021(3) 0.018(3) 0.000(2) 0.008(2) 0.002(2)

loop_
_atom_type_symbol
_atom_type_description
_atom_type_scat_dispersion_real
_atom_type_scat_dispersion_imag
_atom_type_scat_source
C C 0.0033 0.0016 'International Tables Vol C Tables 4.2.6.8 and 6.1.1.4'
H H 0.0000 0.0000 'International Tables Vol C Tables 4.2.6.8 and 6.1.1.4'
N N 0.0061 0.0033 'International Tables Vol C Tables 4.2.6.8 and 6.1.1.4'
I I -0.4742 1.8119 'International Tables Vol C Tables 4.2.6.8 and 6.1.1.4'
Bi Bi -4.1077 10.2566 'International Tables Vol C Tables 4.2.6.8 and 6.1.1.4'

loop_
_exptl_crystal_face_index_h
_exptl_crystal_face_index_k
_exptl_crystal_face_index_l
_exptl_crystal_face_perp_dist
0 -18 5 0.0435
-3 18 -5 0.0486
-10 0 -3 0.0813
7 13 -1 0.0614
5 -17 6 0.0577
9 -10 5 0.0758
0 -3 18 0.0275
-11 -4 10 0.0907
-8 0 -8 0.0692
2 4 -19 0.0236
10 5 -15 0.0695
1 -13 16 0.0350
0 13 -16 0.0352
-2 12 -16 0.0416
11 7 -3 0.0794
0 -6 -14 0.0259
0 6 14 0.0342
4 2 13 0.0458
0 2 17 0.0254
7 -10 -11 0.0619
0 0 -17 0.0259
0 -2 -17 0.0238

loop_
_geom_angle_atom_site_label_1
_geom_angle_atom_site_label_2
_geom_angle_atom_site_label_3
_geom_angle_site_symmetry_1
_geom_angle_site_symmetry_3
_geom_angle
_geom_angle_publ_flag
I4 Bi1 I5 . . 86.834(9) ?
I4 Bi1 I1 . . 87.370(9) ?
I1 Bi1 I5 . . 91.043(9) ?
I3 Bi1 I5 . . 91.561(9) ?
I3 Bi1 I4 . . 90.279(9) ?
I3 Bi1 I1 . . 176.391(9) ?
I3 Bi1 I2 . . 89.461(9) ?
I2 Bi1 I5 . . 88.607(9) ?
I2 Bi1 I4 . . 175.425(10) ?
I2 Bi1 I1 . . 93.101(9) ?
I6 Bi1 I5 . . 179.779(10) ?
I6 Bi1 I4 . . 93.367(9) ?
I6 Bi1 I1 . . 88.876(9) ?
I6 Bi1 I3 . . 88.529(9) ?
I6 Bi1 I2 . . 91.192(9) ?
H2A N2 H2B . . 109.5 ?
H2A N2 H2C . . 109.5 ?
H2B N2 H2C . . 109.5 ?
C3 N2 H2A . . 109.5 ?
C3 N2 H2B . . 109.5 ?
C3 N2 H2C . . 109.5 ?
H3C N3 H3D . . 109.5 ?
H3C N3 H3E . . 109.5 ?
H3D N3 H3E . . 109.5 ?
C5 N3 H3C . . 109.5 ?
C5 N3 H3D . . 109.5 ?
C5 N3 H3E . . 109.5 ?
H1A N1 H1B . . 109.5 ?
H1A N1 H1C . . 109.5 ?
H1B N1 H1C . . 109.5 ?
C1 N1 H1A . . 109.5 ?
C1 N1 H1B . . 109.5 ?
C1 N1 H1C . . 109.5 ?
N3 C5 H5A . . 109.2 ?
N3 C5 H5B . . 109.2 ?
H5A C5 H5B . . 107.9 ?
C6 C5 N3 . . 112.2(4) ?
C6 C5 H5A . . 109.2 ?
C6 C5 H5B . . 109.2 ?
I8 C4 H4A . . 109.2 ?
I8 C4 H4B . . 109.2 ?
H4A C4 H4B . . 107.9 ?
C3 C4 I8 . . 112.2(3) ?
C3 C4 H4A . . 109.2 ?
C3 C4 H4B . . 109.2 ?
N1 C1 H1D . . 109.1 ?
N1 C1 H1E . . 109.1 ?
N1 C1 C2 . . 112.5(4) ?
H1D C1 H1E . . 107.8 ?
C2 C1 H1D . . 109.1 ?
C2 C1 H1E . . 109.1 ?
N2 C3 C4 . . 112.2(4) ?
N2 C3 H3A . . 109.2 ?
N2 C3 H3B . . 109.2 ?
C4 C3 H3A . . 109.2 ?
C4 C3 H3B . . 109.2 ?
H3A C3 H3B . . 107.9 ?
I7 C2 H2D . . 109.0 ?
I7 C2 H2E . . 109.0 ?
C1 C2 I7 . . 113.0(3) ?
C1 C2 H2D . . 109.0 ?
C1 C2 H2E . . 109.0 ?
H2D C2 H2E . . 107.8 ?
I9 C6 H6A . . 109.1 ?
I9 C6 H6B . . 109.1 ?
C5 C6 I9 . . 112.3(3) ?
C5 C6 H6A . . 109.1 ?
C5 C6 H6B . . 109.1 ?
H6A C6 H6B . . 107.9 ?

loop_
_geom_bond_atom_site_label_1
_geom_bond_atom_site_label_2
_geom_bond_site_symmetry_2
_geom_bond_distance
_geom_bond_publ_flag
Bi1 I6 . 3.0287(3) y
Bi1 I3 . 3.0698(3) y
Bi1 I2 . 3.0733(3) y
Bi1 I4 . 3.0786(3) y
Bi1 I1 . 3.1068(4) y
Bi1 I5 . 3.1333(3) y
I8 C4 . 2.163(5) ?
I7 C2 . 2.145(5) ?
I9 C6 . 2.155(5) ?
N2 H2A . 0.84(2) ?
N2 H2B . 0.84(2) ?
N2 H2C . 0.84(2) ?
N2 C3 . 1.502(6) ?
N3 H3C . 0.85(3) ?
N3 H3D . 0.85(3) ?
N3 H3E . 0.85(3) ?
N3 C5 . 1.499(6) ?
N1 H1A . 0.94(3) ?
N1 H1B . 0.94(3) ?
N1 H1C . 0.94(3) ?
N1 C1 . 1.498(6) ?
C5 H5A . 0.9900 ?
C5 H5B . 0.9900 ?
C5 C6 . 1.496(7) ?
C4 H4A . 0.9900 ?
C4 H4B . 0.9900 ?
C4 C3 . 1.506(7) ?
C1 H1D . 0.9900 ?
C1 H1E . 0.9900 ?
C1 C2 . 1.505(6) ?
C3 H3A . 0.9900 ?
C3 H3B . 0.9900 ?
C2 H2D . 0.9900 ?
C2 H2E . 0.9900 ?
C6 H6A . 0.9900 ?
C6 H6B . 0.9900 ?

loop_
_geom_hbond_atom_site_label_D
_geom_hbond_atom_site_label_H
_geom_hbond_atom_site_label_A
_geom_hbond_site_symmetry_A
_geom_hbond_distance_DH
_geom_hbond_distance_HA
_geom_hbond_distance_DA
_geom_hbond_angle_DHA
_geom_hbond_publ_flag
N1 H1A I1 . 0.94 2.77 3.639(4) 153.6 yes
N1 H1B I5 2_565 0.94 3.04 3.735(4) 132.3 yes
N1 H1C I5 . 0.94 2.97 3.726(4) 137.9 yes
N1 H1C I4 2_565 0.94 3.08 3.751(4) 130.1 yes
N2 H2A I2 . 0.84 2.83 3.660(4) 169.5 yes
N2 H2B I4 1_655 0.84 2.98 3.716(4) 147.8 yes
N2 H2C I1 1_655 0.84 3.00 3.730(4) 146.3 yes
N3 H3C I3 . 0.85 2.89 3.712(4) 166.5 yes
N3 H3D I6 2_676 0.85 2.91 3.659(4) 148.0 yes
N3 H3E I3 2_676 0.85 2.90 3.614(4) 143.5 yes

loop_
_geom_torsion_atom_site_label_1
_geom_torsion_atom_site_label_2
_geom_torsion_atom_site_label_3
_geom_torsion_atom_site_label_4
_geom_torsion_site_symmetry_1
_geom_torsion_site_symmetry_2
_geom_torsion_site_symmetry_3
_geom_torsion_site_symmetry_4
_geom_torsion
_geom_torsion_publ_flag
I8 C4 C3 N2 . . . . -66.2(4) ?
N3 C5 C6 I9 . . . . 64.1(5) ?
N1 C1 C2 I7 . . . . 68.6(5) ?
